data_7103938
loop_
_publ_author_name
'Jean-Pierre Sauvage'
'Jean-Paul Collin'
'Emma R. Schofield'

_publ_section_title
;
Photochemical and thermal ligand exchange in a 
ruthenium(II) complex based on a scorpionate terpyridine ligand
;
_journal_name_full 'Chemical communications (Cambridge, England)'
_journal_paper_doi 10.1039/b210607h
_journal_year 2003
_chemical_formula_moiety 'C48 H44 F12 N6 O3 P2 Ru'
_chemical_formula_sum 'C48 H44 F12 N6 O3 P2 Ru'
_chemical_formula_weight 1143.92
_space_group_IT_number 2
_symmetry_cell_setting triclinic
_symmetry_space_group_name_Hall '-P 1'
_symmetry_space_group_name_H-M 'P -1'
_cell_angle_alpha 70.074(5)
_cell_angle_beta 81.099(5)
_cell_angle_gamma 80.222(5)
_cell_formula_units_Z 2
_cell_length_a 9.5547(3)
_cell_length_b 15.5888(5)
_cell_length_c 18.1759(7)
_cell_measurement_reflns_used 14511
_cell_measurement_temperature 173
_cell_measurement_theta_max 27.1
_cell_measurement_theta_min 1.4
_cell_volume 2494.4(1)
_computing_publication_material CIFGEN_IN_OpenMoleN_(_1997)
_computing_structure_refinement LSFM_OpenMoleN_(_1997)
_computing_structure_solution Direct_methods_(SIR,_Burla_et_al.,_1989)
_diffrn_ambient_temperature 173
_diffrn_measurement_details
;
14511 reflections were collected using program Collect
("Collect" Data collection software, Nonius B.V., 1998)
The conditions were as follow : crystal to detector distance =  36. mm.
Scan angle =  1.9 deg 1 scans of  270 sec per frame.
Data collection was divided into  2 set(s)
with the following starting angles and number of frames :

Set 1 Theta =    6.30 Omega =    0.00 Kappa =    0.00   91 frames
Set 2 Theta =   -4.70 Kappa = -167.00 Phi   =    0.00   24 frames
Friedel pairs were averaged. Internal R = 0.06
;
_diffrn_measurement_device_type KappaCCD
_diffrn_measurement_method '\p scans'
_diffrn_radiation_monochromator graphite
_diffrn_radiation_type Mo-K\a
_diffrn_radiation_wavelength 0.71073
_diffrn_reflns_av_R_equivalents 0.060
_diffrn_reflns_av_sigmaI/netI 0.333
_diffrn_reflns_limit_h_max 12
_diffrn_reflns_limit_h_min -10
_diffrn_reflns_limit_k_max 19
_diffrn_reflns_limit_k_min -20
_diffrn_reflns_limit_l_max 22
_diffrn_reflns_limit_l_min -23
_diffrn_reflns_number 14511
_diffrn_reflns_theta_max 27.14
_diffrn_reflns_theta_min 2.5
_diffrn_source xray_tube
_diffrn_standards_decay_% 0
_exptl_absorpt_coefficient_mu 0.471
_exptl_absorpt_correction_T_max 1.0000
_exptl_absorpt_correction_T_min 0.7857
_exptl_absorpt_correction_type refdelf_(Walker_&_Stuart,_1983)
_exptl_crystal_colour orange
_exptl_crystal_density_diffrn 1.52
_exptl_crystal_density_method none
_exptl_crystal_description prism
_exptl_crystal_F_000 1160
_exptl_crystal_size_max 0.14
_exptl_crystal_size_mid 0.08
_exptl_crystal_size_min 0.02
_refine_diff_density_max 1.234
_refine_diff_density_min -0.320
_refine_ls_extinction_method none
_refine_ls_goodness_of_fit_all 8.920
_refine_ls_goodness_of_fit_ref 1.519
_refine_ls_hydrogen_treatment noref
_refine_ls_matrix_type full
_refine_ls_number_constraints 26
_refine_ls_number_parameters 661
_refine_ls_number_reflns 5115
_refine_ls_number_restraints 7
_refine_ls_R_factor_all 0.187
_refine_ls_R_factor_gt 0.079
_refine_ls_shift/esd_mean 0.020
_refine_ls_shift/su_max 0.000
_refine_ls_structure_factor_coef F
_refine_ls_weighting_scheme sigma
_refine_ls_wR_factor_all 0.461
_refine_ls_wR_factor_ref 0.102
_reflns_number_gt 5115
_reflns_number_total 10704
_reflns_threshold_expression >3.0\s(I)
_cod_data_source_file b210607h.txt
_cod_data_source_block st954
_cod_original_sg_symbol_H-M P-1
_cod_database_code 7103938

loop_
_symmetry_equiv_pos_as_xyz
x,y,z
-x,-y,-z

loop_
_atom_site_aniso_label
_atom_site_aniso_U_11
_atom_site_aniso_U_22
_atom_site_aniso_U_33
_atom_site_aniso_U_12
_atom_site_aniso_U_13
_atom_site_aniso_U_23
_atom_site_aniso_type_symbol
RU 0.0199(3) 0.0216(3) 0.0213(3) -0.0043(3) -0.0050(2) -0.0037(2) Ru
N1 0.028(4) 0.021(3) 0.027(3) -0.008(3) -0.008(3) -0.001(3) N
C1 0.040(5) 0.038(5) 0.029(4) -0.005(4) -0.012(4) -0.010(4) C
C2 0.045(6) 0.044(5) 0.044(5) -0.003(5) -0.010(4) -0.023(4) C
C3 0.042(6) 0.022(5) 0.058(5) 0.003(4) -0.003(5) -0.015(4) C
C4 0.035(5) 0.027(5) 0.034(4) -0.001(4) -0.008(4) -0.002(4) C
C5 0.041(6) 0.024(5) 0.052(6) 0.005(5) -0.009(5) 0.002(4) C
C6 0.041(6) 0.058(6) 0.029(5) -0.002(5) -0.004(4) -0.004(5) C
C7 0.036(5) 0.038(5) 0.027(4) -0.012(4) -0.009(4) 0.005(4) C
C8 0.057(6) 0.049(5) 0.029(4) -0.016(5) -0.010(4) -0.012(4) C
C9 0.059(6) 0.043(5) 0.036(5) -0.013(5) -0.018(4) -0.010(4) C
C10 0.036(5) 0.036(5) 0.032(4) -0.005(4) -0.011(4) -0.016(3) C
N2 0.032(4) 0.024(3) 0.026(3) -0.012(3) -0.004(3) -0.001(3) N
C11 0.029(4) 0.034(5) 0.027(4) -0.015(4) -0.003(4) -0.005(4) C
C12 0.022(4) 0.022(4) 0.030(4) -0.004(4) -0.005(3) -0.003(3) C
N3 0.023(4) 0.026(3) 0.023(3) -0.008(3) 0.007(3) -0.010(3) N
C13 0.034(5) 0.040(5) 0.024(4) -0.013(4) 0.002(4) -0.015(3) C
C14 0.026(5) 0.060(6) 0.036(4) -0.013(4) -0.005(4) -0.019(4) C
C15 0.029(5) 0.065(6) 0.042(5) -0.026(4) -0.008(4) -0.006(5) C
C16 0.021(5) 0.064(6) 0.031(4) -0.003(5) -0.001(4) -0.014(4) C
C17 0.037(5) 0.031(5) 0.025(4) -0.010(4) -0.008(4) -0.003(4) C
C18 0.048(6) 0.065(6) 0.058(6) -0.031(5) 0.004(5) -0.023(5) C
C19 0.032(5) 0.033(5) 0.030(4) 0.002(4) -0.006(4) -0.008(4) C
C20 0.043(6) 0.039(5) 0.046(5) -0.002(5) -0.005(5) -0.012(4) C
C21 0.040(6) 0.036(5) 0.048(5) 0.008(5) -0.002(5) -0.024(4) C
C22 0.049(6) 0.027(5) 0.038(5) -0.001(4) -0.007(4) -0.010(4) C
C23 0.029(5) 0.031(5) 0.019(4) -0.003(4) -0.007(3) -0.005(3) C
N4 0.023(4) 0.029(4) 0.021(3) -0.000(3) -0.002(3) -0.004(3) N
C24 0.033(5) 0.021(4) 0.028(4) -0.005(4) -0.005(4) 0.000(3) C
C25 0.028(5) 0.036(5) 0.037(4) -0.004(4) -0.009(4) -0.008(4) C
C26 0.033(5) 0.035(5) 0.050(5) -0.012(4) -0.006(4) -0.008(4) C
C27 0.027(5) 0.034(5) 0.036(4) -0.004(4) -0.011(4) -0.004(4) C
C28 0.032(5) 0.020(4) 0.029(4) -0.005(4) -0.010(4) -0.001(3) C
N5 0.019(3) 0.033(4) 0.024(3) -0.001(3) -0.004(3) -0.006(3) N
C29 0.039(6) 0.069(7) 0.078(7) -0.015(5) 0.012(6) -0.029(6) C
C30 0.21(1) 0.14(2) 0.076(8) 0.00(1) 0.084(9) -0.014(9) C
C31 0.16(5) 0.16(4) 0.16(4) -0.02(4) -0.02(4) -0.05(3) C
O1 0.14(1) 0.14(1) 0.144(9) -0.018(9) -0.015(9) -0.047(8) O
C32 0.087(9) 0.09(1) 0.20(1) -0.020(8) -0.094(8) 0.04(1) C
C33 0.053(7) 0.061(7) 0.14(1) -0.019(6) -0.020(8) -0.025(8) C
O2 0.077(5) 0.096(5) 0.040(4) -0.048(4) -0.007(4) -0.003(4) O
C34 0.091(8) 0.075(7) 0.032(5) -0.044(6) 0.008(6) -0.012(5) C
C35 0.114(9) 0.041(6) 0.031(5) -0.034(6) -0.006(6) 0.014(5) C
O3 0.070(5) 0.046(4) 0.021(3) -0.012(4) -0.004(3) -0.001(3) O
C36 0.050(6) 0.028(5) 0.026(4) 0.005(5) -0.013(4) -0.002(4) C
C37 0.056(6) 0.037(5) 0.040(5) -0.023(4) -0.009(5) 0.001(4) C
C38 0.047(6) 0.046(5) 0.030(4) -0.013(5) 0.002(4) -0.020(4) C
C39 0.035(5) 0.031(5) 0.028(4) -0.005(4) -0.013(4) -0.003(4) C
C40 0.037(5) 0.045(5) 0.033(4) -0.005(5) -0.007(4) -0.005(4) C
C41 0.058(6) 0.045(5) 0.034(4) -0.018(5) -0.009(4) -0.015(4) C
C42 0.023(4) 0.029(5) 0.032(4) 0.000(4) -0.005(4) -0.008(4) C
N6 0.029(4) 0.031(4) 0.029(3) -0.006(3) -0.000(3) -0.009(3) N
C31A 0.1583 0.16(3) 0.16(3) -0.02(3) -0.02(3) -0.05(2) C
P1 0.042(2) 0.039(2) 0.039(2) -0.011(2) -0.010(2) -0.014(1) P
F1 0.037(3) 0.070(4) 0.058(3) -0.008(3) -0.003(3) -0.030(3) F
F2 0.064(4) 0.043(3) 0.070(3) -0.015(3) -0.014(3) -0.030(2) F
F3 0.063(4) 0.047(3) 0.039(3) -0.007(3) -0.016(3) -0.006(2) F
P2 0.032(2) 0.030(2) 0.034(2) -0.007(2) -0.002(1) -0.001(1) P
F4 0.059(4) 0.057(3) 0.056(3) 0.006(3) -0.013(3) -0.031(2) F
F5 0.032(3) 0.050(3) 0.060(3) 0.004(3) -0.015(3) -0.009(3) F
F6 0.058(4) 0.045(3) 0.048(3) -0.013(3) -0.016(3) 0.010(3) F
P3 0.047(2) 0.037(1) 0.034(1) -0.008(1) -0.003(1) -0.010(1) P
F7 0.066(4) 0.090(4) 0.058(3) -0.021(3) -0.007(3) -0.036(3) F
F8 0.125(6) 0.089(4) 0.076(3) -0.020(4) -0.007(4) -0.057(3) F
F9 0.29(1) 0.062(5) 0.087(4) 0.038(7) -0.112(5) -0.017(4) F
F10 0.151(6) 0.203(5) 0.285(6) -0.135(4) 0.155(5) -0.203(4) F
F11 0.177(8) 0.080(5) 0.178(6) 0.048(6) -0.118(5) -0.054(5) F
F12 0.067(4) 0.116(4) 0.182(5) -0.055(3) 0.057(4) -0.106(3) F
C43 0.12(3) 0.12(3) 0.12(2) -0.02(2) -0.01(2) -0.04(2) C
C44 0.11(3) 0.11(2) 0.11(2) -0.01(2) -0.01(2) -0.04(2) C
C45 0.16(4) 0.16(3) 0.16(3) -0.02(3) -0.02(3) -0.05(3) C
C46 0.13(3) 0.13(3) 0.13(3) -0.02(3) -0.01(3) -0.04(2) C
C47 0.12(3) 0.12(3) 0.12(2) -0.02(2) -0.01(2) -0.04(2) C
C48 0.11(3) 0.11(2) 0.11(2) -0.01(2) -0.01(2) -0.04(2) C
C49 0.08(1) 0.23(2) 0.11(1) 0.02(1) -0.031(9) -0.085(9) C
C50 0.057(9) 0.22(2) 0.073(8) 0.03(1) 0.000(8) -0.04(1) C
C51 0.07(1) 0.20(2) 0.09(1) -0.01(1) -0.008(9) -0.03(1) C

loop_
_atom_site_label
_atom_site_fract_x
_atom_site_fract_y
_atom_site_fract_z
_atom_site_U_iso_or_equiv
_atom_site_occupancy
_atom_site_thermal_displace_type
_atom_site_calc_flag
_atom_site_calc_attached_atom
_atom_site_type_symbol
RU 0.27092(8) 0.32443(5) 0.32793(4) 0.0209(3) 1.000 Uani ? ? Ru
N1 0.1798(7) 0.4503(4) 0.3420(4) 0.025(3) 1.000 Uani ? ? N
C1 0.163(1) 0.4760(6) 0.4069(5) 0.035(5) 1.000 Uani ? ? C
C2 0.106(1) 0.5652(7) 0.4056(5) 0.044(5) 1.000 Uani ? ? C
C3 0.063(1) 0.6286(6) 0.3367(6) 0.038(5) 1.000 Uani ? ? C
C4 0.079(1) 0.6035(6) 0.2694(5) 0.032(5) 1.000 Uani ? ? C
C5 0.035(1) 0.6650(6) 0.1942(6) 0.037(5) 1.000 Uani ? ? C
C6 0.048(1) 0.6381(8) 0.1313(5) 0.041(5) 1.000 Uani ? ? C
C7 0.108(1) 0.5459(6) 0.1357(5) 0.033(5) 1.000 Uani ? ? C
C8 0.128(1) 0.5117(7) 0.0709(5) 0.043(5) 1.000 Uani ? ? C
C9 0.186(1) 0.4235(7) 0.0815(5) 0.045(5) 1.000 Uani ? ? C
C10 0.232(1) 0.3662(6) 0.1544(5) 0.035(5) 1.000 Uani ? ? C
N2 0.2153(8) 0.3957(5) 0.2175(4) 0.027(4) 1.000 Uani ? ? N
C11 0.1549(9) 0.4834(6) 0.2078(5) 0.030(4) 1.000 Uani ? ? C
C12 0.1360(9) 0.5135(6) 0.2753(5) 0.024(4) 1.000 Uani ? ? C
N3 0.4788(7) 0.3537(5) 0.2931(4) 0.024(3) 1.000 Uani ? ? N
C13 0.539(1) 0.4252(6) 0.2938(5) 0.032(4) 1.000 Uani ? ? C
C14 0.679(1) 0.4396(7) 0.2684(5) 0.038(5) 1.000 Uani ? ? C
C15 0.763(1) 0.3717(7) 0.2411(6) 0.043(5) 1.000 Uani ? ? C
C16 0.708(1) 0.2985(7) 0.2386(5) 0.034(5) 1.000 Uani ? ? C
C17 0.565(1) 0.2880(6) 0.2670(5) 0.031(4) 1.000 Uani ? ? C
C18 0.737(1) 0.5205(7) 0.2724(6) 0.056(6) 1.000 Uani ? ? C
C19 0.494(1) 0.2081(6) 0.2692(5) 0.032(5) 1.000 Uani ? ? C
C20 0.556(1) 0.1338(7) 0.2444(6) 0.043(5) 1.000 Uani ? ? C
C21 0.473(1) 0.0671(6) 0.2524(5) 0.041(5) 1.000 Uani ? ? C
C22 0.332(1) 0.0725(6) 0.2842(5) 0.037(5) 1.000 Uani ? ? C
C23 0.2740(9) 0.1480(6) 0.3077(4) 0.026(4) 1.000 Uani ? ? C
N4 0.3560(7) 0.2156(5) 0.2991(4) 0.024(3) 1.000 Uani ? ? N
C24 0.128(1) 0.1682(6) 0.3428(5) 0.027(4) 1.000 Uani ? ? C
C25 0.029(1) 0.1071(6) 0.3637(5) 0.033(5) 1.000 Uani ? ? C
C26 -0.104(1) 0.1295(6) 0.4032(6) 0.039(5) 1.000 Uani ? ? C
C27 -0.135(1) 0.2108(6) 0.4182(5) 0.032(5) 1.000 Uani ? ? C
C28 -0.0305(9) 0.2701(6) 0.3928(5) 0.027(4) 1.000 Uani ? ? C
N5 0.0977(7) 0.2506(5) 0.3564(4) 0.025(3) 1.000 Uani ? ? N
C29 -0.270(1) 0.2352(8) 0.4660(7) 0.059(7) 1.000 Uani ? ? C
C30 -0.2378(9) 0.1774(8) 0.5522(7) 0.13(1) 1.000 Uani ? ? C
C31 -0.3307(9) 0.1742(8) 0.6179(7) 0.16(4) 0.400 Uani ? ? C
O1 -0.2377(9) 0.1404(8) 0.6860(7) 0.14(1) 1.000 Uani ? ? O
C32 -0.3229(9) 0.1768(8) 0.7442(7) 0.11(1) 1.000 Uani ? ? C
C33 -0.262(1) 0.1171(9) 0.8172(9) 0.077(8) 1.000 Uani ? ? C
O2 -0.1302(8) 0.1369(6) 0.8189(4) 0.067(5) 1.000 Uani ? ? O
C34 -0.078(1) 0.0929(8) 0.8935(6) 0.060(7) 1.000 Uani ? ? C
C35 0.077(1) 0.0546(7) 0.8810(6) 0.053(7) 1.000 Uani ? ? C
O3 0.1653(8) 0.1261(5) 0.8358(3) 0.041(4) 1.000 Uani ? ? O
C36 0.197(1) 0.1468(6) 0.7563(5) 0.033(5) 1.000 Uani ? ? C
C37 0.151(1) 0.1027(7) 0.7096(6) 0.044(5) 1.000 Uani ? ? C
C38 0.190(1) 0.1318(6) 0.6303(5) 0.040(5) 1.000 Uani ? ? C
C39 0.268(1) 0.2051(6) 0.5942(5) 0.031(4) 1.000 Uani ? ? C
C40 0.310(1) 0.2508(7) 0.6401(5) 0.038(5) 1.000 Uani ? ? C
C41 0.276(1) 0.2197(7) 0.7207(5) 0.044(5) 1.000 Uani ? ? C
C42 0.2925(9) 0.2390(6) 0.5107(5) 0.028(4) 1.000 Uani ? ? C
N6 0.3019(8) 0.2662(5) 0.4440(4) 0.030(4) 1.000 Uani ? ? N
C31A -0.2303(9) 0.2161(8) 0.6096(7) 0.1583 0.600 Uani ? ? C
P1 0.5000 0.5000 0.5000 0.040(2) 0.500 Uani ? ? P
F1 0.3359(6) 0.5173(4) 0.5334(3) 0.053(3) 1.000 Uani ? ? F
F2 0.5324(7) 0.5885(4) 0.5175(3) 0.058(3) 1.000 Uani ? ? F
F3 0.4638(6) 0.5637(4) 0.4139(3) 0.048(3) 1.000 Uani ? ? F
P2 0.5000 0.0000 0.5000 0.032(2) 0.500 Uani ? ? P
F4 0.5111(7) -0.0541(4) 0.4384(3) 0.058(3) 1.000 Uani ? ? F
F5 0.3351(6) 0.0361(4) 0.4877(3) 0.046(3) 1.000 Uani ? ? F
F6 0.5456(6) 0.0882(4) 0.4306(3) 0.050(3) 1.000 Uani ? ? F
P3 0.0286(3) 0.1898(2) 0.1088(1) 0.039(1) 1.000 Uani ? ? P
F7 0.0251(7) 0.2312(4) 0.1779(3) 0.070(4) 1.000 Uani ? ? F
F8 0.0282(9) 0.1486(5) 0.0409(4) 0.095(4) 1.000 Uani ? ? F
F9 -0.050(1) 0.2822(6) 0.0644(5) 0.116(6) 1.000 Uani ? ? F
F10 0.1691(9) 0.2281(6) 0.0712(5) 0.206(6) 1.000 Uani ? ? F
F11 0.106(1) 0.0961(6) 0.1551(6) 0.136(6) 1.000 Uani ? ? F
F12 -0.1120(7) 0.1494(5) 0.1495(5) 0.112(5) 1.000 Uani ? ? F
C43 -0.400(2) 0.289(1) -0.008(1) 0.12(3) 0.500 Uani ? ? C
C44 -0.4157(2) 0.3441(1) 0.0392(1) 0.11(2) 0.500 Uani ? ? C
C45 -0.4716(2) 0.4358(1) 0.0105(1) 0.16(3) 0.500 Uani ? ? C
C46 -0.5117(2) 0.4721(1) -0.0652(1) 0.13(3) 0.500 Uani ? ? C
C47 -0.4955(2) 0.4162(1) -0.1118(1) 0.12(3) 0.500 Uani ? ? C
C48 -0.4401(2) 0.3250(1) -0.0835(1) 0.11(2) 0.500 Uani ? ? C
C49 -0.539(2) 0.073(1) 0.0340(9) 0.13(1) 1.000 Uani ? ? C
C50 -0.613(2) 0.069(1) -0.0229(8) 0.10(1) 1.000 Uani ? ? C
C51 -0.426(2) 0.003(1) 0.0588(9) 0.11(1) 1.000 Uani ? ? C
H1 0.1895 0.4320 0.4550 0.0455 1.000 Uiso calc C1 H
H2 0.0978 0.5819 0.4519 0.0545 1.000 Uiso calc C2 H
H3 0.0226 0.6891 0.3353 0.0540 1.000 Uiso calc C3 H
H4 -0.0049 0.7265 0.1900 0.0559 1.000 Uiso calc C5 H
H5 0.0168 0.6800 0.0832 0.0596 1.000 Uiso calc C6 H
H6 0.1011 0.5504 0.0210 0.0566 1.000 Uiso calc C8 H
H7 0.1967 0.3997 0.0390 0.0574 1.000 Uiso calc C9 H
H8 0.2756 0.3053 0.1594 0.0425 1.000 Uiso calc C10 H
H9 0.4796 0.4696 0.3136 0.0407 1.000 Uiso calc C13 H
H10 0.8613 0.3773 0.2239 0.0591 1.000 Uiso calc C15 H
H11 0.7664 0.2545 0.2177 0.0511 1.000 Uiso calc C16 H
H12 0.8345 0.5186 0.2523 0.0705 1.000 Uiso calc C18 H
H13 0.6848 0.5754 0.2419 0.0705 1.000 Uiso calc C18 H
H14 0.7273 0.5192 0.3256 0.0705 1.000 Uiso calc C18 H
H15 0.6525 0.1296 0.2225 0.0571 1.000 Uiso calc C20 H
H16 0.5137 0.0158 0.2358 0.0529 1.000 Uiso calc C21 H
H17 0.2765 0.0253 0.2898 0.0499 1.000 Uiso calc C22 H
H18 0.0498 0.0512 0.3518 0.0443 1.000 Uiso calc C25 H
H19 -0.1724 0.0873 0.4195 0.0516 1.000 Uiso calc C26 H
H20 -0.0515 0.3276 0.4019 0.0366 1.000 Uiso calc C28 H
H21 -0.3504 0.2175 0.4525 0.0801 1.000 Uiso calc C29 H
H22 -0.2857 0.2992 0.4590 0.0801 1.000 Uiso calc C29 H
H23 -0.4211 0.1712 0.7466 0.1783 1.000 Uiso calc C32 H
H24 -0.3119 0.2394 0.7338 0.1783 1.000 Uiso calc C32 H
H25 -0.2551 0.0546 0.8197 0.1109 1.000 Uiso calc C33 H
H26 -0.3224 0.1262 0.8612 0.1109 1.000 Uiso calc C33 H
H27 -0.1325 0.0444 0.9236 0.0842 1.000 Uiso calc C34 H
H28 -0.0860 0.1362 0.9207 0.0842 1.000 Uiso calc C34 H
H29 0.0827 0.0118 0.8535 0.0856 1.000 Uiso calc C35 H
H30 0.1112 0.0240 0.9309 0.0856 1.000 Uiso calc C35 H
H31 0.0939 0.0540 0.7329 0.0594 1.000 Uiso calc C37 H
H32 0.1628 0.1007 0.5990 0.0503 1.000 Uiso calc C38 H
H33 0.3616 0.3022 0.6160 0.0516 1.000 Uiso calc C40 H
H34 0.3077 0.2488 0.7523 0.0559 1.000 Uiso calc C41 H
H35 -0.3617 0.2258 0.0119 0.1619 0.500 Uiso calc C43 H
H36 -0.3882 0.3193 0.0911 0.1467 0.500 Uiso calc C44 H
H37 -0.4824 0.4738 0.0428 0.2034 0.500 Uiso calc C45 H
H38 -0.5500 0.5349 -0.0850 0.1731 0.500 Uiso calc C46 H
H39 -0.5230 0.4410 -0.1637 0.1605 0.500 Uiso calc C47 H
H40 -0.4293 0.2870 -0.1158 0.1493 0.500 Uiso calc C48 H
H41 -0.5619 0.1214 0.0560 0.1726 1.000 Uiso calc C49 H
H42 -0.6924 0.1143 -0.0392 0.1609 1.000 Uiso calc C50 H
H43 -0.3742 0.0021 0.0997 0.1666 1.000 Uiso calc C51 H

loop_
_atom_type_symbol
_atom_type_description
_atom_type_scat_dispersion_real
_atom_type_scat_dispersion_imag
_atom_type_scat_source
C ? 0.002 0.002 International_Tables_Vol_IV_Table_2.3.1
H ? 0.000 0.000 International_Tables_Vol_IV_Table_2.3.1
F ? 0.014 0.010 International_Tables_Vol_IV_Table_2.3.1
N ? 0.004 0.003 International_Tables_Vol_IV_Table_2.3.1
O ? 0.008 0.006 International_Tables_Vol_IV_Table_2.3.1
P ? 0.090 0.095 International_Tables_Vol_IV_Table_2.3.1
Ru ? -1.420 0.836 International_Tables_Vol_IV_Table_2.3.1

loop_
_geom_angle_atom_site_label_1
_geom_angle_atom_site_label_2
_geom_angle_atom_site_label_3
_geom_angle
_geom_angle_site_symmetry_1
_geom_angle_site_symmetry_2
_geom_angle_site_symmetry_3
_geom_angle_publ_flag
N1 RU N2 79.3(3) . . . ?
N1 RU N3 98.3(3) . . . ?
N1 RU N4 172.0(3) . . . ?
N1 RU N5 102.7(3) . . . ?
N1 RU N6 92.8(3) . . . ?
N2 RU N3 90.8(3) . . . ?
N2 RU N4 93.0(3) . . . ?
N2 RU N5 92.6(3) . . . ?
N2 RU N6 171.2(3) . . . ?
N3 RU N4 79.9(3) . . . ?
N3 RU N5 159.0(3) . . . ?
N3 RU N6 94.1(3) . . . ?
N4 RU N5 79.2(3) . . . ?
N4 RU N6 95.0(3) . . . ?
N5 RU N6 85.4(3) . . . ?
RU N1 C1 129.0(7) . . . ?
RU N1 C12 113.6(6) . . . ?
C1 N1 C12 117.4(9) . . . ?
N1 C1 C2 122.0(9) . . . ?
C1 C2 C3 119(1) . . . ?
C2 C3 C4 119(1) . . . ?
C3 C4 C5 123(1) . . . ?
C3 C4 C12 117.9(9) . . . ?
C5 C4 C12 118(1) . . . ?
C4 C5 C6 122(1) . . . ?
C5 C6 C7 120(1) . . . ?
C6 C7 C8 123.9(9) . . . ?
C6 C7 C11 119(1) . . . ?
C8 C7 C11 116(1) . . . ?
C7 C8 C9 119(1) . . . ?
C8 C9 C10 121(1) . . . ?
C9 C10 N2 121(1) . . . ?
RU N2 C10 128.2(7) . . . ?
RU N2 C11 114.3(6) . . . ?
C10 N2 C11 117.5(8) . . . ?
C7 C11 N2 124.0(9) . . . ?
C7 C11 C12 118(1) . . . ?
N2 C11 C12 117.0(8) . . . ?
N1 C12 C4 123.8(9) . . . ?
N1 C12 C11 115.7(9) . . . ?
C4 C12 C11 120.5(9) . . . ?
RU N3 C13 129.6(6) . . . ?
RU N3 C17 113.1(6) . . . ?
C13 N3 C17 117.3(8) . . . ?
N3 C13 C14 125(1) . . . ?
C13 C14 C15 115(1) . . . ?
C13 C14 C18 121(1) . . . ?
C15 C14 C18 122(1) . . . ?
C14 C15 C16 121(1) . . . ?
C15 C16 C17 119(1) . . . ?
N3 C17 C16 120.7(9) . . . ?
N3 C17 C19 115.3(8) . . . ?
C16 C17 C19 123(1) . . . ?
C17 C19 C20 127(1) . . . ?
C17 C19 N4 111.5(9) . . . ?
C20 C19 N4 121(1) . . . ?
C19 C20 C21 118(1) . . . ?
C20 C21 C22 121(1) . . . ?
C21 C22 C23 118(1) . . . ?
C22 C23 N4 119.9(9) . . . ?
C22 C23 C24 128.4(9) . . . ?
N4 C23 C24 111.7(9) . . . ?
RU N4 C19 120.0(7) . . . ?
RU N4 C23 119.8(6) . . . ?
C19 N4 C23 120.2(9) . . . ?
C23 C24 C25 122(1) . . . ?
C23 C24 N5 115.6(8) . . . ?
C25 C24 N5 121.6(9) . . . ?
C24 C25 C26 118(1) . . . ?
C25 C26 C27 120.7(9) . . . ?
C26 C27 C28 117.2(9) . . . ?
C26 C27 C29 123(1) . . . ?
C28 C27 C29 119(1) . . . ?
C27 C28 N5 123.8(9) . . . ?
RU N5 C24 113.6(6) . . . ?
RU N5 C28 127.8(7) . . . ?
C24 N5 C28 118.2(8) . . . ?
C27 C29 C30 102(1) . . . ?
C29 C30 C31 124.9(9) . . . ?
C29 C30 C31A 123(1) . . . ?
C31 C30 C31A 52.3(6) . . . ?
C30 C31 O1 105.1(5) . . . ?
C30 C31 C31A 64.7(6) . . . ?
O1 C31 C31A 64.45 . . . ?
C31 O1 C32 102.65 . . . ?
C31 O1 C31A 47.40 . . . ?
C32 O1 C31A 108.19 . . . ?
O1 C32 C33 101.7(7) . . . ?
C32 C33 O2 110(1) . . . ?
C33 O2 C34 112(1) . . . ?
O2 C34 C35 108.5(9) . . . ?
C34 C35 O3 112(1) . . . ?
C35 O3 C36 121.5(9) . . . ?
O3 C36 C37 125(1) . . . ?
O3 C36 C41 114(1) . . . ?
C37 C36 C41 119.7(9) . . . ?
C36 C37 C38 118.6(9) . . . ?
C37 C38 C39 122(1) . . . ?
C38 C39 C40 119.5(9) . . . ?
C38 C39 C42 120.0(9) . . . ?
C40 C39 C42 120.3(9) . . . ?
C39 C40 C41 118(1) . . . ?
C36 C41 C40 121(1) . . . ?
C39 C42 N6 174(1) . . . ?
RU N6 C42 167.2(8) . . . ?
C30 C31A C31 63.0(4) . . . ?
C30 C31A O1 106.4(5) . . . ?
C31 C31A O1 68.15 . . . ?
F1 P1 F2 90.2(3) . . . ?
F1 P1 F3 90.3(3) . . . ?
F2 P1 F3 89.6(3) . . . ?
F4 P2 F5 90.8(3) . . . ?
F4 P2 F6 89.9(4) . . . ?
F7 P3 F8 178.7(5) . . . ?
F7 P3 F9 86.5(5) . . . ?
F7 P3 F10 90.1(5) . . . ?
F7 P3 F11 92.8(5) . . . ?
F7 P3 F12 88.8(4) . . . ?
F8 P3 F9 93.1(5) . . . ?
F8 P3 F10 91.2(5) . . . ?
F8 P3 F11 87.5(6) . . . ?
F8 P3 F12 90.0(5) . . . ?
F9 P3 F10 88.5(8) . . . ?
F9 P3 F11 178.8(7) . . . ?
F9 P3 F12 92.9(7) . . . ?
F10 P3 F11 92.5(8) . . . ?
F10 P3 F12 178.1(8) . . . ?
F11 P3 F12 86.1(7) . . . ?
P3 F7 F9 45.5(3) . . . ?
P3 F7 F12 44.9(3) . . . ?
F9 F7 F12 61.9(5) . . . ?
P3 F8 F11 45.6(4) . . . ?
P3 F9 F7 48.0(3) . . . ?
P3 F9 F10 45.8(5) . . . ?
F7 F9 F10 62.3(5) . . . ?
P3 F10 F9 45.7(5) . . . ?
P3 F11 F8 46.8(4) . . . ?
P3 F11 F12 47.1(4) . . . ?
F8 F11 F12 62.3(5) . . . ?
P3 F12 F7 46.3(3) . . . ?
P3 F12 F11 46.8(4) . . . ?
F7 F12 F11 63.5(4) . . . ?
C44 C43 C48 120(1) . . . ?
C43 C44 C45 120(1) . . . ?
C44 C45 C46 120.00 . . . ?
C45 C46 C47 119.63 . . . ?
C46 C47 C48 120.55 . . . ?
C43 C48 C47 119(1) . . . ?
C50 C49 C51 117(2) . . . ?

loop_
_geom_bond_atom_site_label_1
_geom_bond_atom_site_label_2
_geom_bond_distance
_geom_bond_site_symmetry_1
_geom_bond_site_symmetry_2
_geom_bond_publ_flag
RU N1 2.089(8) . . ?
RU N2 2.039(8) . . ?
RU N3 2.068(7) . . ?
RU N4 1.954(8) . . ?
RU N5 2.075(8) . . ?
RU N6 2.039(8) . . ?
N1 C1 1.35(1) . . ?
N1 C12 1.35(1) . . ?
C1 C2 1.40(2) . . ?
C2 C3 1.38(1) . . ?
C3 C4 1.39(1) . . ?
C4 C5 1.46(1) . . ?
C4 C12 1.39(1) . . ?
C5 C6 1.33(2) . . ?
C6 C7 1.44(2) . . ?
C7 C8 1.42(1) . . ?
C7 C11 1.42(1) . . ?
C8 C9 1.35(2) . . ?
C9 C10 1.41(1) . . ?
C10 N2 1.35(1) . . ?
N2 C11 1.35(1) . . ?
C11 C12 1.43(1) . . ?
N3 C13 1.34(1) . . ?
N3 C17 1.37(1) . . ?
C13 C14 1.38(1) . . ?
C14 C15 1.40(2) . . ?
C14 C18 1.49(2) . . ?
C15 C16 1.35(2) . . ?
C16 C17 1.40(1) . . ?
C17 C19 1.50(1) . . ?
C19 C20 1.39(1) . . ?
C19 N4 1.35(1) . . ?
C20 C21 1.36(2) . . ?
C21 C22 1.38(1) . . ?
C22 C23 1.39(1) . . ?
C23 N4 1.37(1) . . ?
C23 C24 1.47(1) . . ?
C24 C25 1.37(1) . . ?
C24 N5 1.37(1) . . ?
C25 C26 1.41(1) . . ?
C26 C27 1.36(1) . . ?
C27 C28 1.39(1) . . ?
C27 C29 1.51(1) . . ?
C28 N5 1.34(1) . . ?
C29 C30 1.57(2) . . ?
C30 C31 1.36(1) . . ?
C30 C31A 1.39(2) . . ?
C31 O1 1.5282 . . ?
C31 C31A 1.2120 . . ?
O1 C32 1.4461 . . ?
O1 C31A 1.4855 . . ?
C32 C33 1.48(2) . . ?
C33 O2 1.35(2) . . ?
O2 C34 1.42(2) . . ?
C34 C35 1.51(2) . . ?
C35 O3 1.46(1) . . ?
O3 C36 1.37(1) . . ?
C36 C37 1.41(2) . . ?
C36 C41 1.39(1) . . ?
C37 C38 1.37(1) . . ?
C38 C39 1.38(1) . . ?
C39 C40 1.41(1) . . ?
C39 C42 1.42(1) . . ?
C40 C41 1.38(1) . . ?
C42 N6 1.13(1) . . ?
P1 F1 1.604(6) . . ?
P1 F2 1.605(6) . . ?
P1 F3 1.596(6) . . ?
P2 F4 1.598(6) . . ?
P2 F5 1.603(6) . . ?
P2 F6 1.589(5) . . ?
P3 F7 1.590(7) . . ?
P3 F8 1.573(8) . . ?
P3 F9 1.524(9) . . ?
P3 F10 1.529(9) . . ?
P3 F11 1.54(1) . . ?
P3 F12 1.553(8) . . ?
F7 F9 2.13(1) . . ?
F7 F12 2.20(1) . . ?
F8 F11 2.16(1) . . ?
F9 F10 2.13(2) . . ?
F11 F12 2.11(1) . . ?
C43 C44 1.39(3) . . ?
C43 C48 1.38(2) . . ?
C44 C45 1.3850 . . ?
C45 C46 1.3850 . . ?
C46 C47 1.3850 . . ?
C47 C48 1.3773 . . ?
C49 C50 1.37(3) . . ?
C49 C51 1.41(3) . . ?

loop_
_geom_contact_atom_site_label_1
_geom_contact_atom_site_label_2
_geom_contact_distance
_geom_contact_site_symmetry_1
_geom_contact_site_symmetry_2
_geom_contact_publ_flag
? ? ? ? ? ?
